data_2231772
loop_
_publ_author_name
'Wang, Wei'
'Liu, Qing-lei'
'Gao, Yan'
'Wu, Wen-peng'
'Xu, Chao'

_publ_section_title
;
 3-[4-(2-Chlorobenzylideneamino)-3-methyl-5-sulfanylidene-4,5-dihydro-1<i>H</i>-1,2,4-triazol-1-yl]-1,3-diphenylpropan-1-one
;
_journal_coeditor_code ZK2023
_journal_issue 9
_journal_name_full 'Acta Crystallographica Section E'
_journal_page_first o2379
_journal_paper_doi 10.1107/S1600536811032983
_journal_volume 67
_journal_year 2011
_chemical_formula_iupac 'C25 H21 Cl N4 O S'
_chemical_formula_moiety 'C25 H21 Cl N4 O S'
_chemical_formula_sum 'C25 H21 Cl N4 O S'
_chemical_formula_weight 460.97
_chemical_name_systematic
;
3-[4-(2-Chlorobenzylideneamino)-3-methyl-5-sulfanylidene-4,5-dihydro-
1<i>H</i>-1,2,4-triazol-1-yl]-1,3-diphenylpropan-1-one
;
_space_group_IT_number 2
_symmetry_cell_setting triclinic
_symmetry_space_group_name_Hall '-P 1'
_symmetry_space_group_name_H-M 'P -1'
_atom_sites_solution_hydrogens geom
_atom_sites_solution_primary direct
_atom_sites_solution_secondary difmap
_cell_angle_alpha 87.907(19)
_cell_angle_beta 81.026(18)
_cell_angle_gamma 82.024(17)
_cell_formula_units_Z 2
_cell_length_a 8.3347(9)
_cell_length_b 10.6029(12)
_cell_length_c 13.4262(16)
_cell_measurement_reflns_used 3699
_cell_measurement_temperature 113(2)
_cell_measurement_theta_max 27.9
_cell_measurement_theta_min 1.5
_cell_volume 1160.5(2)
_computing_cell_refinement 'CrystalClear (Rigaku/MSC, 2005)'
_computing_data_collection 'CrystalClear (Rigaku/MSC, 2005)'
_computing_data_reduction 'CrystalClear (Rigaku/MSC, 2005)'
_computing_molecular_graphics 'SHELXTL (Sheldrick, 2008)'
_computing_publication_material 'SHELXTL (Sheldrick, 2008)'
_computing_structure_refinement 'SHELXL97 (Sheldrick, 2008)'
_computing_structure_solution 'SHELXS97 (Sheldrick, 2008)'
_diffrn_ambient_temperature 113(2)
_diffrn_detector_area_resol_mean 14.63
_diffrn_measured_fraction_theta_full 0.995
_diffrn_measured_fraction_theta_max 0.995
_diffrn_measurement_device_type 'Rigaku Saturn CCD area-detector'
_diffrn_measurement_method '\f and \w'
_diffrn_radiation_monochromator multilayer
_diffrn_radiation_source 'rotating anode'
_diffrn_radiation_type 'Mo K\a'
_diffrn_radiation_wavelength 0.71073
_diffrn_reflns_av_R_equivalents 0.0468
_diffrn_reflns_av_sigmaI/netI 0.0685
_diffrn_reflns_limit_h_max 10
_diffrn_reflns_limit_h_min -10
_diffrn_reflns_limit_k_max 12
_diffrn_reflns_limit_k_min -13
_diffrn_reflns_limit_l_max 17
_diffrn_reflns_limit_l_min -17
_diffrn_reflns_number 14988
_diffrn_reflns_theta_full 27.83
_diffrn_reflns_theta_max 27.83
_diffrn_reflns_theta_min 1.54
_diffrn_standards_decay_% 0
_diffrn_standards_interval_count 0
_diffrn_standards_interval_time 0
_diffrn_standards_number 0
_exptl_absorpt_coefficient_mu 0.279
_exptl_absorpt_correction_T_max 0.9726
_exptl_absorpt_correction_T_min 0.9514
_exptl_absorpt_correction_type multi-scan
_exptl_absorpt_process_details '(CrystalClear; Rigaku/MSC, 2005)'
_exptl_crystal_colour colorless
_exptl_crystal_density_diffrn 1.319
_exptl_crystal_density_method 'not measured'
_exptl_crystal_description prism
_exptl_crystal_F_000 480
_exptl_crystal_size_max 0.18
_exptl_crystal_size_mid 0.16
_exptl_crystal_size_min 0.10
_refine_diff_density_max 0.234
_refine_diff_density_min -0.353
_refine_ls_extinction_method none
_refine_ls_goodness_of_fit_ref 1.020
_refine_ls_hydrogen_treatment constr
_refine_ls_matrix_type full
_refine_ls_number_parameters 290
_refine_ls_number_reflns 5478
_refine_ls_number_restraints 0
_refine_ls_restrained_S_all 1.020
_refine_ls_R_factor_all 0.0839
_refine_ls_R_factor_gt 0.0554
_refine_ls_shift/su_max 0.000
_refine_ls_shift/su_mean 0.000
_refine_ls_structure_factor_coef Fsqd
_refine_ls_weighting_details 'w=1/[\s^2^(Fo^2^)+(0.0498P)^2^+0.0000P] where P=(Fo^2^+2Fc^2^)/3'
_refine_ls_weighting_scheme calc
_refine_ls_wR_factor_gt 0.1125
_refine_ls_wR_factor_ref 0.1273
_reflns_number_gt 3741
_reflns_number_total 5478
_reflns_threshold_expression I>2\s(I)
_cod_data_source_file zk2023.cif
_cod_data_source_block I
_cod_database_code 2231772
_cod_database_fobs_code 2231772

loop_
_symmetry_equiv_pos_as_xyz
'x, y, z'
'-x, -y, -z'

loop_
_atom_site_type_symbol
_atom_site_label
_atom_site_fract_x
_atom_site_fract_y
_atom_site_fract_z
_atom_site_U_iso_or_equiv
_atom_site_adp_type
_atom_site_calc_flag
_atom_site_refinement_flags
_atom_site_occupancy
_atom_site_symmetry_multiplicity
S S1 0.29774(8) 0.61784(5) 0.10454(4) 0.04087(18) Uani d . 1 1
Cl Cl1 0.20199(11) 0.93846(6) -0.11093(5) 0.0681(3) Uani d . 1 1
O O1 0.3085(2) 0.22648(14) 0.34675(11) 0.0456(4) Uani d . 1 1
N N1 0.4144(2) 0.59915(15) 0.28411(12) 0.0313(4) Uani d . 1 1
N N2 0.4657(2) 0.66988(15) 0.35541(12) 0.0340(4) Uani d . 1 1
N N3 0.3976(2) 0.79060(15) 0.22639(12) 0.0309(4) Uani d . 1 1
N N4 0.3676(2) 0.90997(15) 0.18009(13) 0.0340(4) Uani d . 1 1
C C1 0.3707(3) 0.66863(19) 0.20309(15) 0.0309(5) Uani d . 1 1
C C2 0.4535(3) 0.78623(19) 0.31822(15) 0.0318(5) Uani d . 1 1
C C3 0.4152(3) 0.46078(18) 0.30128(15) 0.0313(5) Uani d . 1 1
H H3 0.3646 0.4275 0.2465 0.038 Uiso calc R 1 1
C C4 0.3078(3) 0.43869(18) 0.40126(15) 0.0353(5) Uani d . 1 1
H H4A 0.2043 0.4980 0.4053 0.042 Uiso calc R 1 1
H H4B 0.3646 0.4583 0.4571 0.042 Uiso calc R 1 1
C C5 0.2675(3) 0.3027(2) 0.41478(16) 0.0352(5) Uani d . 1 1
C C6 0.1735(3) 0.26640(19) 0.51340(16) 0.0332(5) Uani d . 1 1
C C7 0.1321(3) 0.1420(2) 0.52621(17) 0.0414(6) Uani d . 1 1
H H7 0.1621 0.0838 0.4722 0.050 Uiso calc R 1 1
C C8 0.0481(3) 0.1038(2) 0.61687(19) 0.0459(6) Uani d . 1 1
H H8 0.0223 0.0193 0.6254 0.055 Uiso calc R 1 1
C C9 0.0018(3) 0.1891(2) 0.69522(18) 0.0445(6) Uani d . 1 1
H H9 -0.0565 0.1629 0.7573 0.053 Uiso calc R 1 1
C C10 0.0399(3) 0.3124(2) 0.68346(17) 0.0424(6) Uani d . 1 1
H H10 0.0071 0.3707 0.7372 0.051 Uiso calc R 1 1
C C11 0.1257(3) 0.3505(2) 0.59356(16) 0.0375(5) Uani d . 1 1
H H11 0.1525 0.4349 0.5862 0.045 Uiso calc R 1 1
C C12 0.5930(3) 0.39735(18) 0.29147(15) 0.0327(5) Uani d . 1 1
C C13 0.6642(3) 0.34362(19) 0.37317(17) 0.0400(6) Uani d . 1 1
H H13 0.6004 0.3426 0.4383 0.048 Uiso calc R 1 1
C C14 0.8284(3) 0.2916(2) 0.3594(2) 0.0516(7) Uani d . 1 1
H H14 0.8759 0.2543 0.4153 0.062 Uiso calc R 1 1
C C15 0.9234(3) 0.2933(2) 0.2655(2) 0.0551(7) Uani d . 1 1
H H15 1.0360 0.2586 0.2571 0.066 Uiso calc R 1 1
C C16 0.8540(3) 0.3458(2) 0.1841(2) 0.0543(7) Uani d . 1 1
H H16 0.9188 0.3470 0.1193 0.065 Uiso calc R 1 1
C C17 0.6896(3) 0.3970(2) 0.19660(17) 0.0429(6) Uani d . 1 1
H H17 0.6423 0.4322 0.1400 0.051 Uiso calc R 1 1
C C18 0.3300(3) 0.91863(19) 0.09206(15) 0.0341(5) Uani d . 1 1
H H18 0.3212 0.8449 0.0562 0.041 Uiso calc R 1 1
C C19 0.3002(3) 1.04705(19) 0.04715(15) 0.0318(5) Uani d . 1 1
C C20 0.2424(3) 1.0664(2) -0.04535(16) 0.0405(6) Uani d . 1 1
C C21 0.2152(3) 1.1880(2) -0.08722(18) 0.0469(6) Uani d . 1 1
H H21 0.1754 1.1999 -0.1499 0.056 Uiso calc R 1 1
C C22 0.2463(3) 1.2909(2) -0.03757(18) 0.0473(6) Uani d . 1 1
H H22 0.2267 1.3740 -0.0658 0.057 Uiso calc R 1 1
C C23 0.3057(3) 1.2743(2) 0.05313(18) 0.0479(6) Uani d . 1 1
H H23 0.3284 1.3458 0.0865 0.057 Uiso calc R 1 1
C C24 0.3322(3) 1.1538(2) 0.09534(17) 0.0412(6) Uani d . 1 1
H H24 0.3728 1.1432 0.1579 0.049 Uiso calc R 1 1
C C25 0.4944(3) 0.9002(2) 0.36488(17) 0.0429(6) Uani d . 1 1
H H25A 0.5084 0.8804 0.4351 0.064 Uiso calc R 1 1
H H25B 0.4054 0.9706 0.3628 0.064 Uiso calc R 1 1
H H25C 0.5964 0.9248 0.3275 0.064 Uiso calc R 1 1

loop_
_atom_site_aniso_label
_atom_site_aniso_U_11
_atom_site_aniso_U_22
_atom_site_aniso_U_33
_atom_site_aniso_U_12
_atom_site_aniso_U_13
_atom_site_aniso_U_23
S1 0.0663(4) 0.0293(3) 0.0291(3) -0.0053(3) -0.0155(3) 0.0028(2)
Cl1 0.1153(7) 0.0498(4) 0.0527(4) -0.0258(4) -0.0429(4) 0.0075(3)
O1 0.0627(12) 0.0358(9) 0.0392(9) -0.0074(8) -0.0097(8) -0.0028(7)
N1 0.0427(11) 0.0253(9) 0.0255(9) 0.0001(8) -0.0093(8) 0.0029(7)
N2 0.0422(11) 0.0294(10) 0.0318(10) -0.0014(8) -0.0130(8) 0.0007(8)
N3 0.0379(11) 0.0245(9) 0.0297(9) -0.0008(7) -0.0074(8) 0.0052(7)
N4 0.0413(11) 0.0263(10) 0.0343(10) -0.0025(8) -0.0097(8) 0.0074(8)
C1 0.0385(13) 0.0263(11) 0.0258(10) 0.0000(9) -0.0030(9) 0.0036(9)
C2 0.0366(13) 0.0297(12) 0.0300(11) 0.0001(9) -0.0118(9) 0.0014(9)
C3 0.0427(13) 0.0225(11) 0.0287(11) -0.0015(9) -0.0087(10) 0.0035(8)
C4 0.0417(14) 0.0294(12) 0.0329(12) 0.0003(9) -0.0056(10) 0.0040(9)
C5 0.0415(14) 0.0311(12) 0.0346(12) -0.0022(10) -0.0140(10) 0.0053(10)
C6 0.0352(12) 0.0317(12) 0.0344(12) -0.0033(9) -0.0133(10) 0.0069(9)
C7 0.0438(14) 0.0366(13) 0.0469(14) -0.0085(10) -0.0153(11) 0.0054(11)
C8 0.0456(15) 0.0404(14) 0.0563(16) -0.0148(11) -0.0179(12) 0.0178(12)
C9 0.0339(13) 0.0569(16) 0.0442(14) -0.0119(11) -0.0106(11) 0.0193(12)
C10 0.0413(14) 0.0456(14) 0.0389(13) -0.0035(11) -0.0061(11) 0.0070(11)
C11 0.0390(14) 0.0346(13) 0.0395(13) -0.0049(10) -0.0096(10) 0.0070(10)
C12 0.0417(13) 0.0235(11) 0.0324(11) -0.0001(9) -0.0088(10) 0.0003(9)
C13 0.0473(15) 0.0352(13) 0.0373(12) 0.0020(10) -0.0122(11) -0.0012(10)
C14 0.0530(17) 0.0395(14) 0.0663(18) 0.0049(12) -0.0305(14) -0.0033(12)
C15 0.0390(15) 0.0451(15) 0.081(2) 0.0027(11) -0.0110(15) -0.0169(14)
C16 0.0486(17) 0.0509(16) 0.0592(17) -0.0033(12) 0.0038(14) -0.0092(13)
C17 0.0487(16) 0.0398(14) 0.0388(13) -0.0036(11) -0.0046(12) 0.0002(10)
C18 0.0429(14) 0.0274(12) 0.0313(11) -0.0033(9) -0.0056(10) 0.0025(9)
C19 0.0354(12) 0.0270(11) 0.0321(11) -0.0044(9) -0.0034(9) 0.0033(9)
C20 0.0521(15) 0.0367(13) 0.0352(12) -0.0093(11) -0.0127(11) 0.0065(10)
C21 0.0556(16) 0.0444(15) 0.0423(14) -0.0065(12) -0.0158(12) 0.0130(12)
C22 0.0564(17) 0.0329(14) 0.0504(15) -0.0003(11) -0.0097(13) 0.0121(11)
C23 0.0701(19) 0.0294(13) 0.0453(14) -0.0085(11) -0.0115(13) 0.0023(11)
C24 0.0535(16) 0.0344(13) 0.0352(12) -0.0054(11) -0.0066(11) 0.0025(10)
C25 0.0532(16) 0.0343(13) 0.0450(13) -0.0036(11) -0.0219(12) 0.0005(10)

loop_
_atom_type_symbol
_atom_type_description
_atom_type_scat_dispersion_real
_atom_type_scat_dispersion_imag
_atom_type_scat_source
C C 0.0033 0.0016
; International Tables
Vol. C, Tables 4.2.6.8 and 6.1.1.4
;
H H 0.0000 0.0000
; International Tables
Vol. C, Tables 4.2.6.8 and 6.1.1.4
;
N N 0.0061 0.0033
; International Tables
Vol. C, Tables 4.2.6.8 and 6.1.1.4
;
O O 0.0106 0.0106
; International Tables
Vol. C, Tables 4.2.6.8 and 6.1.1.4
;
S S 0.1246 0.1246
; International Tables
Vol. C, Tables 4.2.6.8 and 6.1.1.4
;
Cl Cl 0.1484 0.1585
; International Tables
Vol. C, Tables 4.2.6.8 and 6.1.1.4
;

loop_
_geom_angle_atom_site_label_1
_geom_angle_atom_site_label_2
_geom_angle_atom_site_label_3
_geom_angle
C1 N1 N2 114.03(16)
C1 N1 C3 127.05(17)
N2 N1 C3 118.91(15)
C2 N2 N1 104.23(16)
C2 N3 C1 109.24(16)
C2 N3 N4 117.55(17)
C1 N3 N4 133.00(17)
C18 N4 N3 120.21(18)
N1 C1 N3 101.84(17)
N1 C1 S1 127.71(16)
N3 C1 S1 130.42(15)
N2 C2 N3 110.66(18)
N2 C2 C25 126.39(19)
N3 C2 C25 122.95(18)
N1 C3 C4 108.79(16)
N1 C3 C12 108.60(17)
C4 C3 C12 115.85(17)
N1 C3 H3 107.8
C4 C3 H3 107.8
C12 C3 H3 107.8
C3 C4 C5 112.93(17)
C3 C4 H4A 109.0
C5 C4 H4A 109.0
C3 C4 H4B 109.0
C5 C4 H4B 109.0
H4A C4 H4B 107.8
O1 C5 C6 121.09(19)
O1 C5 C4 120.94(19)
C6 C5 C4 117.96(18)
C11 C6 C7 118.5(2)
C11 C6 C5 122.84(19)
C7 C6 C5 118.63(19)
C8 C7 C6 120.5(2)
C8 C7 H7 119.8
C6 C7 H7 119.8
C7 C8 C9 119.9(2)
C7 C8 H8 120.0
C9 C8 H8 120.0
C10 C9 C8 120.3(2)
C10 C9 H9 119.8
C8 C9 H9 119.8
C11 C10 C9 120.0(2)
C11 C10 H10 120.0
C9 C10 H10 120.0
C10 C11 C6 120.7(2)
C10 C11 H11 119.6
C6 C11 H11 119.6
C13 C12 C17 118.7(2)
C13 C12 C3 123.07(19)
C17 C12 C3 118.17(18)
C14 C13 C12 120.0(2)
C14 C13 H13 120.0
C12 C13 H13 120.0
C15 C14 C13 120.8(2)
C15 C14 H14 119.6
C13 C14 H14 119.6
C16 C15 C14 119.7(2)
C16 C15 H15 120.2
C14 C15 H15 120.2
C15 C16 C17 120.1(2)
C15 C16 H16 119.9
C17 C16 H16 119.9
C16 C17 C12 120.7(2)
C16 C17 H17 119.7
C12 C17 H17 119.7
N4 C18 C19 117.7(2)
N4 C18 H18 121.1
C19 C18 H18 121.1
C20 C19 C24 117.85(19)
C20 C19 C18 121.47(19)
C24 C19 C18 120.7(2)
C21 C20 C19 121.0(2)
C21 C20 Cl1 118.29(18)
C19 C20 Cl1 120.74(16)
C22 C21 C20 119.7(2)
C22 C21 H21 120.1
C20 C21 H21 120.1
C21 C22 C23 120.5(2)
C21 C22 H22 119.8
C23 C22 H22 119.8
C22 C23 C24 120.0(2)
C22 C23 H23 120.0
C24 C23 H23 120.0
C23 C24 C19 120.9(2)
C23 C24 H24 119.6
C19 C24 H24 119.6
C2 C25 H25A 109.5
C2 C25 H25B 109.5
H25A C25 H25B 109.5
C2 C25 H25C 109.5
H25A C25 H25C 109.5
H25B C25 H25C 109.5

loop_
_geom_bond_atom_site_label_1
_geom_bond_atom_site_label_2
_geom_bond_distance
S1 C1 1.675(2)
Cl1 C20 1.742(2)
O1 C5 1.218(2)
N1 C1 1.360(2)
N1 N2 1.389(2)
N1 C3 1.476(2)
N2 C2 1.311(2)
N3 C2 1.381(2)
N3 C1 1.397(2)
N3 N4 1.398(2)
N4 C18 1.266(2)
C2 C25 1.485(3)
C3 C4 1.523(3)
C3 C12 1.528(3)
C3 H3 1.0000
C4 C5 1.524(3)
C4 H4A 0.9900
C4 H4B 0.9900
C5 C6 1.496(3)
C6 C11 1.396(3)
C6 C7 1.407(3)
C7 C8 1.383(3)
C7 H7 0.9500
C8 C9 1.385(3)
C8 H8 0.9500
C9 C10 1.385(3)
C9 H9 0.9500
C10 C11 1.381(3)
C10 H10 0.9500
C11 H11 0.9500
C12 C13 1.394(3)
C12 C17 1.396(3)
C13 C14 1.390(3)
C13 H13 0.9500
C14 C15 1.381(3)
C14 H14 0.9500
C15 C16 1.380(3)
C15 H15 0.9500
C16 C17 1.389(3)
C16 H16 0.9500
C17 H17 0.9500
C18 C19 1.474(3)
C18 H18 0.9500
C19 C20 1.399(3)
C19 C24 1.401(3)
C20 C21 1.392(3)
C21 C22 1.373(3)
C21 H21 0.9500
C22 C23 1.381(3)
C22 H22 0.9500
C23 C24 1.383(3)
C23 H23 0.9500
C24 H24 0.9500
C25 H25A 0.9800
C25 H25B 0.9800
C25 H25C 0.9800

loop_
_geom_torsion_atom_site_label_1
_geom_torsion_atom_site_label_2
_geom_torsion_atom_site_label_3
_geom_torsion_atom_site_label_4
_geom_torsion
C1 N1 N2 C2 0.1(2)
C3 N1 N2 C2 178.94(17)
C2 N3 N4 C18 173.88(19)
C1 N3 N4 C18 -12.1(3)
N2 N1 C1 N3 0.1(2)
C3 N1 C1 N3 -178.57(17)
N2 N1 C1 S1 -177.92(15)
C3 N1 C1 S1 3.4(3)
C2 N3 C1 N1 -0.3(2)
N4 N3 C1 N1 -174.73(19)
C2 N3 C1 S1 177.65(17)
N4 N3 C1 S1 3.3(3)
N1 N2 C2 N3 -0.3(2)
N1 N2 C2 C25 -179.7(2)
C1 N3 C2 N2 0.4(2)
N4 N3 C2 N2 175.82(17)
C1 N3 C2 C25 179.84(19)
N4 N3 C2 C25 -4.8(3)
C1 N1 C3 C4 -123.5(2)
N2 N1 C3 C4 57.9(2)
C1 N1 C3 C12 109.6(2)
N2 N1 C3 C12 -69.1(2)
N1 C3 C4 C5 166.45(17)
C12 C3 C4 C5 -70.9(2)
C3 C4 C5 O1 -5.8(3)
C3 C4 C5 C6 175.37(18)
O1 C5 C6 C11 179.3(2)
C4 C5 C6 C11 -1.8(3)
O1 C5 C6 C7 -0.3(3)
C4 C5 C6 C7 178.57(19)
C11 C6 C7 C8 -0.9(3)
C5 C6 C7 C8 178.70(19)
C6 C7 C8 C9 1.1(3)
C7 C8 C9 C10 -0.4(3)
C8 C9 C10 C11 -0.5(3)
C9 C10 C11 C6 0.6(3)
C7 C6 C11 C10 0.1(3)
C5 C6 C11 C10 -179.6(2)
N1 C3 C12 C13 110.5(2)
C4 C3 C12 C13 -12.2(3)
N1 C3 C12 C17 -67.4(2)
C4 C3 C12 C17 169.86(18)
C17 C12 C13 C14 0.3(3)
C3 C12 C13 C14 -177.7(2)
C12 C13 C14 C15 0.7(4)
C13 C14 C15 C16 -0.9(4)
C14 C15 C16 C17 0.2(4)
C15 C16 C17 C12 0.7(4)
C13 C12 C17 C16 -0.9(3)
C3 C12 C17 C16 177.1(2)
N3 N4 C18 C19 -179.87(17)
N4 C18 C19 C20 -173.6(2)
N4 C18 C19 C24 7.7(3)
C24 C19 C20 C21 -1.0(3)
C18 C19 C20 C21 -179.8(2)
C24 C19 C20 Cl1 179.18(17)
C18 C19 C20 Cl1 0.4(3)
C19 C20 C21 C22 0.4(4)
Cl1 C20 C21 C22 -179.82(19)
C20 C21 C22 C23 0.6(4)
C21 C22 C23 C24 -0.9(4)
C22 C23 C24 C19 0.2(4)
C20 C19 C24 C23 0.7(3)
C18 C19 C24 C23 179.5(2)
